data_4110227
loop_
_publ_author_name
'Matthew J. Horner'
'K. Travis Holman'
'Michael D. Ward'

_publ_section_title
;
 Architectural Diversity and Elastic Networks in Hydrogen-Bonded Host
 Frameworks: From Molecular Jaws to Cylinders
;
_journal_name_full 'Journal of the American Chemical Society'
_journal_page_first 14640
_journal_page_last 14660
_journal_paper_doi 10.1021/ja0741574
_journal_volume 129
_journal_year 2007
_chemical_formula_sum 'C7 H10 F N3 O3 S'
_chemical_formula_weight 235.24
_chemical_name_common 'guanidinium 4-fluorobenzenesulfonate'
_chemical_name_systematic
; 
 ? 
;
_space_group_IT_number 14
_symmetry_cell_setting monoclinic
_symmetry_space_group_name_Hall '-P 2ybc'
_symmetry_space_group_name_H-M 'P 1 21/c 1'
_atom_sites_solution_hydrogens geom
_atom_sites_solution_primary direct
_atom_sites_solution_secondary difmap
_audit_creation_method SHELXL-97
_cell_angle_alpha 90.00
_cell_angle_beta 93.007(3)
_cell_angle_gamma 90.00
_cell_formula_units_Z 12
_cell_length_a 7.4694(11)
_cell_length_b 38.233(6)
_cell_length_c 11.2721(18)
_cell_measurement_reflns_used 956
_cell_measurement_temperature 173(2)
_cell_measurement_theta_max 26.942
_cell_measurement_theta_min 3.165
_cell_volume 3214.6(9)
_computing_cell_refinement 'SAINT, Bruker'
_computing_data_collection 'SMART, Bruker (or Siemens)'
_computing_data_reduction 'SAINT, Bruker'
_computing_molecular_graphics 'XSEED, L. Barbour; http://www.xseed.com'
_computing_publication_material CIFTAB
_computing_structure_refinement 'SHELXL-97 (Sheldrick, 1997)'
_computing_structure_solution 'SHELXS-97 (Sheldrick, 1990)'
_diffrn_ambient_temperature 173(2)
_diffrn_measured_fraction_theta_full 0.999
_diffrn_measured_fraction_theta_max 0.999
_diffrn_measurement_device_type 'SMART platform CCD, Bruker (or Siemens)'
_diffrn_measurement_method 'omega scans'
_diffrn_radiation_monochromator graphite
_diffrn_radiation_source 'fine-focus sealed tube'
_diffrn_radiation_type MoK\a
_diffrn_radiation_wavelength 0.71073
_diffrn_reflns_av_R_equivalents 0.0366
_diffrn_reflns_av_sigmaI/netI 0.0329
_diffrn_reflns_limit_h_max 8
_diffrn_reflns_limit_h_min -7
_diffrn_reflns_limit_k_max 45
_diffrn_reflns_limit_k_min -45
_diffrn_reflns_limit_l_max 10
_diffrn_reflns_limit_l_min -13
_diffrn_reflns_number 17181
_diffrn_reflns_theta_full 25.00
_diffrn_reflns_theta_max 25.00
_diffrn_reflns_theta_min 1.07
_exptl_absorpt_coefficient_mu 0.309
_exptl_absorpt_correction_T_max 0.9380
_exptl_absorpt_correction_T_min 0.9131
_exptl_absorpt_correction_type multi-scan
_exptl_absorpt_process_details 'SADABS, G. Sheldrick (1999)'
_exptl_crystal_colour colorless
_exptl_crystal_density_diffrn 1.458
_exptl_crystal_description needle
_exptl_crystal_F_000 1464
_exptl_crystal_size_max 0.30
_exptl_crystal_size_mid 0.24
_exptl_crystal_size_min 0.21
_refine_diff_density_max 0.813
_refine_diff_density_min -0.325
_refine_diff_density_rms 0.065
_refine_ls_extinction_method none
_refine_ls_goodness_of_fit_ref 1.155
_refine_ls_hydrogen_treatment mixed
_refine_ls_matrix_type full
_refine_ls_number_parameters 442
_refine_ls_number_reflns 5663
_refine_ls_number_restraints 0
_refine_ls_restrained_S_all 1.155
_refine_ls_R_factor_all 0.0690
_refine_ls_R_factor_gt 0.0525
_refine_ls_shift/su_max 0.001
_refine_ls_shift/su_mean 0.000
_refine_ls_structure_factor_coef Fsqd
_refine_ls_weighting_details 'calc w=1/[\s^2^(Fo^2^)+(0.0586P)^2^+3.1710P] where P=(Fo^2^+2Fc^2^)/3'
_refine_ls_weighting_scheme calc
_refine_ls_wR_factor_gt 0.1315
_refine_ls_wR_factor_ref 0.1375
_reflns_number_gt 4599
_reflns_number_total 5663
_reflns_threshold_expression >2sigma(I)
_cod_data_source_file ja0741574si20070910_040750_26.cif
_cod_data_source_block G4FBS
_cod_original_cell_volume 3214.7(9)
_cod_database_code 4110227

loop_
_symmetry_equiv_pos_as_xyz
'x, y, z'
'-x, y+1/2, -z+1/2'
'-x, -y, -z'
'x, -y-1/2, z-1/2'

loop_
_atom_site_label
_atom_site_type_symbol
_atom_site_fract_x
_atom_site_fract_y
_atom_site_fract_z
_atom_site_U_iso_or_equiv
_atom_site_adp_type
_atom_site_occupancy
_atom_site_symmetry_multiplicity
_atom_site_calc_flag
_atom_site_refinement_flags
_atom_site_disorder_assembly
_atom_site_disorder_group
S1 S 0.20834(11) 0.00904(2) 0.18967(8) 0.0320(2) Uani 1 1 d . A .
F1 F 0.2893(3) 0.04181(6) 0.6978(2) 0.0549(6) Uani 1 1 d . . .
O1 O 0.2037(3) 0.04228(6) 0.1265(2) 0.0376(6) Uani 1 1 d . . .
N1 N 0.6994(4) 0.02409(7) 0.1266(3) 0.0367(7) Uani 1 1 d . . .
H1A H 0.5982 0.0138 0.1425 0.044 Uiso 1 1 calc R . .
H1B H 0.8021 0.0133 0.1415 0.044 Uiso 1 1 calc R . .
C1 C 0.2312(4) 0.01937(9) 0.3423(3) 0.0342(8) Uani 1 1 d . . .
S2 S 0.28244(10) 0.15154(2) 0.65211(7) 0.0264(2) Uani 1 1 d . . .
F2 F 0.1682(3) 0.28274(5) 0.9031(2) 0.0512(6) Uani 1 1 d . . .
O2 O 0.3645(3) -0.01204(6) 0.1644(2) 0.0352(6) Uani 1 1 d . . .
N2 N 0.5430(4) 0.07234(8) 0.0579(3) 0.0385(7) Uani 1 1 d . . .
H2A H 0.4413 0.0622 0.0736 0.046 Uiso 1 1 calc R . .
H2B H 0.5425 0.0935 0.0272 0.046 Uiso 1 1 calc R . .
S3 S -0.28303(11) 0.33491(2) 0.57229(7) 0.0308(2) Uani 1 1 d . . .
F3 F -0.2269(3) 0.18442(5) 0.4825(2) 0.0442(5) Uani 1 1 d . . .
O3 O 0.0423(3) -0.01056(6) 0.1721(2) 0.0377(6) Uani 1 1 d . . .
N3 N 0.8501(4) 0.07134(8) 0.0564(3) 0.0386(7) Uani 1 1 d . . .
H3A H 0.9528 0.0605 0.0710 0.046 Uiso 1 1 calc R . .
H3B H 0.8487 0.0925 0.0256 0.046 Uiso 1 1 calc R . .
O4 O 0.1191(3) 0.14809(6) 0.5762(2) 0.0322(5) Uani 1 1 d . . .
N4 N -0.3576(4) 0.08590(7) 0.7710(3) 0.0360(7) Uani 1 1 d . . .
H4A H -0.3553 0.0652 0.8055 0.043 Uiso 1 1 calc R . .
H4B H -0.4606 0.0966 0.7562 0.043 Uiso 1 1 calc R . .
C4 C 0.2698(5) 0.03437(10) 0.5796(3) 0.0445(9) Uani 1 1 d . . .
O5 O 0.2980(3) 0.12387(6) 0.7401(2) 0.0328(5) Uani 1 1 d . . .
N5 N -0.2107(4) 0.13220(7) 0.6899(3) 0.0351(7) Uani 1 1 d . . .
H5A H -0.3137 0.1430 0.6757 0.042 Uiso 1 1 calc R . .
H5B H -0.1103 0.1421 0.6701 0.042 Uiso 1 1 calc R . .
O6 O 0.4404(3) 0.15533(6) 0.5830(2) 0.0325(5) Uani 1 1 d . . .
N6 N -0.0507(4) 0.08493(7) 0.7631(3) 0.0363(7) Uani 1 1 d . . .
H6A H -0.0467 0.0643 0.7976 0.044 Uiso 1 1 calc R . .
H6B H 0.0490 0.0951 0.7430 0.044 Uiso 1 1 calc R . .
O7 O -0.1265(3) 0.34999(6) 0.5191(2) 0.0360(6) Uani 1 1 d . . .
N7 N 0.2239(4) 0.14911(8) 0.1439(2) 0.0366(7) Uani 1 1 d . . .
H7A H 0.1194 0.1485 0.1041 0.044 Uiso 1 1 calc R . .
H7B H 0.3231 0.1509 0.1056 0.044 Uiso 1 1 calc R . .
C7 C 0.6973(4) 0.05579(9) 0.0806(3) 0.0315(7) Uani 1 1 d . . .
O8 O -0.4499(3) 0.34741(6) 0.5154(2) 0.0347(5) Uani 1 1 d . . .
N8 N 0.3894(4) 0.14862(8) 0.3213(3) 0.0364(7) Uani 1 1 d . . .
H8A H 0.3952 0.1477 0.3994 0.044 Uiso 1 1 calc R . .
H8B H 0.4883 0.1504 0.2826 0.044 Uiso 1 1 calc R . .
C8 C 0.2593(4) 0.19106(8) 0.7307(3) 0.0246(7) Uani 1 1 d . . .
O9 O -0.2751(3) 0.33921(7) 0.7014(2) 0.0393(6) Uani 1 1 d . . .
N9 N 0.0827(4) 0.14464(7) 0.3195(3) 0.0345(7) Uani 1 1 d . . .
H9A H 0.0879 0.1437 0.3976 0.041 Uiso 1 1 calc R . .
H9B H -0.0217 0.1438 0.2797 0.041 Uiso 1 1 calc R . .
C9 C 0.3134(4) 0.22232(8) 0.6817(3) 0.0287(7) Uani 1 1 d . . .
H9 H 0.3714 0.2224 0.6087 0.034 Uiso 1 1 calc R . .
C10 C 0.2824(4) 0.25365(9) 0.7399(3) 0.0341(8) Uani 1 1 d . . .
H10 H 0.3179 0.2754 0.7075 0.041 Uiso 1 1 calc R . .
C11 C 0.1989(5) 0.25231(9) 0.8453(3) 0.0340(8) Uani 1 1 d . . .
C12 C 0.1441(5) 0.22169(9) 0.8961(3) 0.0354(8) Uani 1 1 d . . .
H12 H 0.0869 0.2219 0.9694 0.042 Uiso 1 1 calc R . .
C13 C 0.1744(4) 0.19047(9) 0.8377(3) 0.0304(7) Uani 1 1 d . . .
H13 H 0.1375 0.1689 0.8704 0.036 Uiso 1 1 calc R . .
C14 C -0.2069(4) 0.10074(8) 0.7415(3) 0.0304(7) Uani 1 1 d . . .
C15 C -0.2746(4) 0.28921(9) 0.5469(3) 0.0279(7) Uani 1 1 d . . .
C16 C -0.1856(4) 0.26790(10) 0.6310(3) 0.0349(8) Uani 1 1 d . . .
H16 H -0.1357 0.2777 0.7028 0.042 Uiso 1 1 calc R . .
C17 C -0.1700(5) 0.23231(10) 0.6099(3) 0.0370(8) Uani 1 1 d . . .
H17 H -0.1099 0.2174 0.6666 0.044 Uiso 1 1 calc R . .
C18 C -0.2433(4) 0.21920(9) 0.5056(3) 0.0333(8) Uani 1 1 d . . .
C19 C -0.3334(4) 0.23965(9) 0.4218(3) 0.0334(8) Uani 1 1 d . . .
H19 H -0.3840 0.2296 0.3506 0.040 Uiso 1 1 calc R . .
C20 C -0.3490(4) 0.27508(9) 0.4431(3) 0.0328(8) Uani 1 1 d . . .
H20 H -0.4108 0.2897 0.3864 0.039 Uiso 1 1 calc R . .
C21 C 0.2318(4) 0.14735(8) 0.2620(3) 0.0294(7) Uani 1 1 d . . .
C2A C 0.1989(15) 0.0522(3) 0.3813(12) 0.048(3) Uani 0.50 1 d P A 1
H2A1 H 0.1645 0.0700 0.3259 0.058 Uiso 0.50 1 calc PR A 1
C3A C 0.2156(18) 0.0598(4) 0.4993(13) 0.058(3) Uani 0.50 1 d P A 1
H3A1 H 0.1897 0.0827 0.5263 0.070 Uiso 0.50 1 calc PR A 1
C3B C 0.3153(17) 0.0600(4) 0.5014(13) 0.054(3) Uani 0.50 1 d P A 2
H3B1 H 0.3612 0.0820 0.5284 0.065 Uiso 0.50 1 calc PR A 2
C2B C 0.2908(14) 0.0524(3) 0.3805(13) 0.043(3) Uani 0.50 1 d P A 2
H2B1 H 0.3149 0.0699 0.3235 0.052 Uiso 0.50 1 calc PR A 2
C5A C 0.285(2) -0.0004(6) 0.548(2) 0.044(4) Uani 0.50 1 d P A 1
H5A1 H 0.3023 -0.0184 0.6056 0.053 Uiso 0.50 1 calc PR A 1
C6B C 0.1998(15) -0.0062(5) 0.4261(19) 0.040(4) Uani 0.50 1 d P A 2
H6B1 H 0.1630 -0.0290 0.4016 0.048 Uiso 0.50 1 calc PR A 2
C6A C 0.2721(16) -0.0072(5) 0.4247(18) 0.042(4) Uani 0.50 1 d P A 1
H6A1 H 0.2919 -0.0303 0.3971 0.050 Uiso 0.50 1 calc PR A 1
C5B C 0.221(2) 0.0014(6) 0.541(2) 0.053(5) Uani 0.50 1 d P A 2
H5B1 H 0.2032 -0.0164 0.5974 0.064 Uiso 0.50 1 calc PR A 2

loop_
_atom_site_aniso_label
_atom_site_aniso_U_11
_atom_site_aniso_U_22
_atom_site_aniso_U_33
_atom_site_aniso_U_23
_atom_site_aniso_U_13
_atom_site_aniso_U_12
S1 0.0270(4) 0.0259(4) 0.0431(5) 0.0057(4) 0.0026(4) 0.0001(3)
F1 0.0658(16) 0.0528(14) 0.0461(13) -0.0062(11) 0.0035(11) 0.0015(12)
O1 0.0327(13) 0.0322(12) 0.0477(15) 0.0112(11) 0.0022(11) -0.0005(10)
N1 0.0287(15) 0.0325(15) 0.0491(18) 0.0126(14) 0.0047(13) 0.0014(12)
C1 0.0287(18) 0.0297(17) 0.045(2) 0.0013(16) 0.0063(15) 0.0002(14)
S2 0.0222(4) 0.0275(4) 0.0297(4) -0.0001(3) 0.0036(3) 0.0005(3)
F2 0.0637(15) 0.0355(12) 0.0545(14) -0.0127(10) 0.0035(11) 0.0061(10)
O2 0.0302(12) 0.0288(12) 0.0472(14) 0.0038(11) 0.0065(11) 0.0022(10)
N2 0.0281(15) 0.0341(15) 0.0538(19) 0.0119(14) 0.0071(13) 0.0008(12)
S3 0.0241(4) 0.0368(5) 0.0318(4) -0.0044(4) 0.0024(3) 0.0027(3)
F3 0.0403(12) 0.0327(11) 0.0603(14) 0.0058(10) 0.0080(10) 0.0034(9)
O3 0.0283(13) 0.0300(12) 0.0544(16) 0.0069(11) -0.0013(11) -0.0037(10)
N3 0.0250(15) 0.0358(16) 0.0554(19) 0.0133(14) 0.0065(13) 0.0034(12)
O4 0.0250(12) 0.0390(13) 0.0326(12) -0.0027(10) 0.0022(10) -0.0029(10)
N4 0.0237(14) 0.0310(15) 0.0535(19) 0.0161(14) 0.0053(13) 0.0012(12)
C4 0.048(2) 0.045(2) 0.041(2) -0.0036(18) 0.0028(18) 0.0034(18)
O5 0.0320(13) 0.0267(11) 0.0399(13) 0.0028(10) 0.0041(10) 0.0035(9)
N5 0.0244(15) 0.0285(14) 0.0527(18) 0.0133(13) 0.0053(13) 0.0007(11)
O6 0.0254(12) 0.0392(13) 0.0336(13) -0.0021(10) 0.0080(10) 0.0028(10)
N6 0.0251(15) 0.0304(15) 0.0539(19) 0.0132(14) 0.0072(13) 0.0022(12)
O7 0.0302(13) 0.0381(13) 0.0402(14) -0.0010(11) 0.0061(10) -0.0006(10)
N7 0.0229(14) 0.0555(19) 0.0315(16) 0.0024(14) 0.0015(12) -0.0009(13)
C7 0.0314(18) 0.0331(17) 0.0302(18) 0.0029(14) 0.0050(14) 0.0020(14)
O8 0.0279(12) 0.0359(13) 0.0401(13) -0.0012(11) -0.0001(10) 0.0072(10)
N8 0.0283(15) 0.0523(18) 0.0285(15) 0.0016(14) 0.0027(12) 0.0001(13)
C8 0.0181(15) 0.0280(16) 0.0278(16) 0.0004(13) 0.0013(12) 0.0017(12)
O9 0.0328(13) 0.0521(15) 0.0330(13) -0.0118(11) 0.0024(10) 0.0034(11)
N9 0.0270(15) 0.0466(17) 0.0302(15) 0.0014(13) 0.0030(12) -0.0024(13)
C9 0.0242(16) 0.0343(17) 0.0277(17) 0.0042(14) 0.0005(13) -0.0021(13)
C10 0.0318(18) 0.0280(17) 0.042(2) 0.0038(15) -0.0028(15) -0.0016(14)
C11 0.0336(19) 0.0302(17) 0.0375(19) -0.0080(15) -0.0044(15) 0.0028(14)
C12 0.0319(18) 0.043(2) 0.0316(18) -0.0031(15) 0.0087(15) 0.0037(15)
C13 0.0276(17) 0.0322(17) 0.0316(18) 0.0028(14) 0.0053(14) -0.0030(14)
C14 0.0283(18) 0.0290(17) 0.0339(18) 0.0032(14) 0.0028(14) 0.0005(13)
C15 0.0183(15) 0.0379(18) 0.0278(17) -0.0008(14) 0.0041(13) 0.0010(13)
C16 0.0283(18) 0.047(2) 0.0295(18) 0.0028(16) 0.0013(14) 0.0025(15)
C17 0.0323(19) 0.044(2) 0.0352(19) 0.0123(16) 0.0026(15) 0.0037(16)
C18 0.0232(17) 0.0367(19) 0.041(2) 0.0051(15) 0.0072(14) 0.0002(14)
C19 0.0283(18) 0.0390(19) 0.0328(18) -0.0030(15) -0.0003(14) 0.0000(14)
C20 0.0299(18) 0.0360(18) 0.0320(18) 0.0038(15) -0.0017(14) 0.0060(14)
C21 0.0294(18) 0.0286(16) 0.0303(17) 0.0026(14) 0.0015(14) 0.0015(14)
C2A 0.068(8) 0.029(5) 0.047(6) 0.010(4) 0.009(7) 0.005(6)
C3A 0.093(10) 0.034(5) 0.048(6) -0.004(4) 0.007(8) 0.004(7)
C3B 0.082(9) 0.031(5) 0.050(6) -0.003(4) -0.002(8) -0.006(7)
C2B 0.055(7) 0.019(4) 0.055(6) 0.002(4) 0.002(7) -0.001(5)
C5A 0.057(11) 0.035(5) 0.037(6) 0.000(4) -0.022(7) 0.013(7)
C6B 0.040(8) 0.030(6) 0.050(6) 0.009(4) -0.004(8) -0.015(7)
C6A 0.050(9) 0.030(5) 0.045(6) -0.005(4) -0.005(8) 0.008(7)
C5B 0.056(11) 0.050(8) 0.051(8) 0.028(6) -0.014(8) -0.014(8)

loop_
_atom_type_symbol
_atom_type_description
_atom_type_scat_dispersion_real
_atom_type_scat_dispersion_imag
_atom_type_scat_source
C C 0.0033 0.0016 'International Tables Vol C Tables 4.2.6.8 and 6.1.1.4'
H H 0.0000 0.0000 'International Tables Vol C Tables 4.2.6.8 and 6.1.1.4'
N N 0.0061 0.0033 'International Tables Vol C Tables 4.2.6.8 and 6.1.1.4'
F F 0.0171 0.0103 'International Tables Vol C Tables 4.2.6.8 and 6.1.1.4'
O O 0.0106 0.0060 'International Tables Vol C Tables 4.2.6.8 and 6.1.1.4'
S S 0.1246 0.1234 'International Tables Vol C Tables 4.2.6.8 and 6.1.1.4'

loop_
_geom_angle_atom_site_label_1
_geom_angle_atom_site_label_2
_geom_angle_atom_site_label_3
_geom_angle
O3 S1 O1 112.62(14)
O3 S1 O2 111.99(14)
O1 S1 O2 112.69(14)
O3 S1 C1 106.64(16)
O1 S1 C1 106.27(15)
O2 S1 C1 106.04(15)
C2A C1 C6B 113.1(10)
C2A C1 C6A 119.5(10)
C6B C1 C6A 22.5(7)
C2A C1 C2B 28.8(5)
C6B C1 C2B 119.2(10)
C6A C1 C2B 113.3(9)
C2A C1 S1 120.9(6)
C6B C1 S1 119.7(9)
C6A C1 S1 119.4(8)
C2B C1 S1 121.0(6)
O5 S2 O6 113.63(13)
O5 S2 O4 111.68(14)
O6 S2 O4 111.81(13)
O5 S2 C8 106.71(14)
O6 S2 C8 106.69(14)
O4 S2 C8 105.72(14)
O8 S3 O7 112.07(14)
O8 S3 O9 113.04(14)
O7 S3 O9 111.90(14)
O8 S3 C15 106.86(14)
O7 S3 C15 106.67(14)
O9 S3 C15 105.76(15)
F1 C4 C3B 117.4(7)
F1 C4 C3A 120.6(7)
C3B C4 C3A 31.4(6)
F1 C4 C5B 121.1(10)
C3B C4 C5B 121.2(12)
C3A C4 C5B 111.9(10)
F1 C4 C5A 116.4(10)
C3B C4 C5A 119.8(12)
C3A C4 C5A 122.5(11)
C5B C4 C5A 20.1(10)
N1 C7 N2 120.4(3)
N1 C7 N3 120.0(3)
N2 C7 N3 119.6(3)
C9 C8 C13 121.0(3)
C9 C8 S2 120.0(2)
C13 C8 S2 118.8(2)
C8 C9 C10 119.7(3)
C11 C10 C9 118.1(3)
F2 C11 C10 118.6(3)
F2 C11 C12 117.9(3)
C10 C11 C12 123.5(3)
C11 C12 C13 118.4(3)
C12 C13 C8 119.4(3)
N4 C14 N6 120.8(3)
N4 C14 N5 119.9(3)
N6 C14 N5 119.3(3)
C20 C15 C16 120.3(3)
C20 C15 S3 120.5(3)
C16 C15 S3 119.1(3)
C17 C16 C15 119.9(3)
C18 C17 C16 118.3(3)
F3 C18 C17 119.2(3)
F3 C18 C19 118.0(3)
C17 C18 C19 122.8(3)
C18 C19 C20 118.7(3)
C15 C20 C19 119.9(3)
N9 C21 N8 120.3(3)
N9 C21 N7 120.0(3)
N8 C21 N7 119.7(3)
C1 C2A C3A 120.4(11)
C2A C3A C4 120.1(12)
C4 C3B C2B 117.0(11)
C3B C2B C1 120.8(11)
C4 C5A C6A 115.2(17)
C5B C6B C1 119.4(16)
C1 C6A C5A 121.4(15)
C6B C5B C4 122.0(17)

loop_
_geom_bond_atom_site_label_1
_geom_bond_atom_site_label_2
_geom_bond_distance
S1 O3 1.454(2)
S1 O1 1.456(2)
S1 O2 1.458(2)
S1 C1 1.765(4)
F1 C4 1.362(4)
N1 C7 1.318(4)
C1 C2A 1.355(13)
C1 C6B 1.389(19)
C1 C6A 1.40(2)
C1 C2B 1.400(12)
S2 O5 1.451(2)
S2 O6 1.455(2)
S2 O4 1.459(2)
S2 C8 1.764(3)
F2 C11 1.359(4)
N2 C7 1.328(4)
S3 O8 1.452(2)
S3 O7 1.460(2)
S3 O9 1.463(2)
S3 C15 1.772(3)
F3 C18 1.362(4)
N3 C7 1.328(4)
N4 C14 1.319(4)
C4 C3B 1.373(15)
C4 C3A 1.374(15)
C4 C5B 1.38(2)
C4 C5A 1.38(2)
N5 C14 1.335(4)
N6 C14 1.325(4)
N7 C21 1.331(4)
N8 C21 1.324(4)
C8 C9 1.386(4)
C8 C13 1.393(4)
N9 C21 1.322(4)
C9 C10 1.391(5)
C10 C11 1.372(5)
C11 C12 1.375(5)
C12 C13 1.387(5)
C15 C20 1.379(5)
C15 C16 1.393(5)
C16 C17 1.387(5)
C17 C18 1.366(5)
C18 C19 1.375(5)
C19 C20 1.382(5)
C2A C3A 1.362(19)
C3B C2B 1.396(19)
C5A C6A 1.42(3)
C6B C5B 1.32(3)
